data_2240209
loop_
_publ_author_name
'Amiri, Ouafa'
'Rakib, El Mostapha'
'Hannioui, Abdellah'
'Saadi, Mohamed'
'El Ammari, Lahcen'

_publ_section_title
;
 Crystal structure of 2-(4-methylbenzylidene)malononitrile
;
_journal_coeditor_code SU5017
_journal_issue 12
_journal_name_full 'Acta Crystallographica Section E'
_journal_page_first o1263
_journal_paper_doi 10.1107/S1600536814024660
_journal_volume 70
_journal_year 2014
_chemical_formula_iupac 'C11 H8 N2'
_chemical_formula_moiety 'C11 H8 N2'
_chemical_formula_sum 'C11 H8 N2'
_chemical_formula_weight 168.19
_chemical_melting_point 404
_chemical_name_systematic
;
2-(4-Methylbenzylidene)malononitrile
;
_space_group_crystal_system triclinic
_space_group_IT_number 2
_space_group_name_Hall '-P 1'
_space_group_name_H-M_alt 'P -1'
_symmetry_space_group_name_Hall '-P 1'
_symmetry_space_group_name_H-M 'P -1'
_atom_sites_solution_hydrogens geom
_atom_sites_solution_primary direct
_atom_sites_solution_secondary difmap
_audit_creation_method SHELXL-97
_cell_angle_alpha 106.757(4)
_cell_angle_beta 96.592(4)
_cell_angle_gamma 105.204(4)
_cell_formula_units_Z 2
_cell_length_a 7.0043(5)
_cell_length_b 7.5270(5)
_cell_length_c 9.5396(6)
_cell_measurement_reflns_used 1923
_cell_measurement_temperature 296(2)
_cell_measurement_theta_max 27.10
_cell_measurement_theta_min 2.97
_cell_volume 454.75(6)
_computing_cell_refinement
;
SAINT (Bruker, 2009)
;
_computing_data_collection
;
APEX2 (Bruker, 2009)
;
_computing_data_reduction
;
SAINT (Bruker, 2009)
;
_computing_molecular_graphics
;
ORTEP-3 for Windows (Farrugia, 2012)
;
_computing_publication_material
;
PLATON (Spek, 2009) and publCIF (Westrip, 2010)
;
_computing_structure_refinement
;
SHELXL97 (Sheldrick, 2008)
;
_computing_structure_solution
;
SHELXS97 (Sheldrick, 2008)
;
_diffrn_ambient_temperature 296(2)
_diffrn_measured_fraction_theta_full 0.968
_diffrn_measured_fraction_theta_max 0.962
_diffrn_measurement_device_type 'Bruker X8 APEX'
_diffrn_measurement_method '\f and \w scans'
_diffrn_radiation_monochromator graphite
_diffrn_radiation_source 'fine-focus sealed tube'
_diffrn_radiation_type MoK\a
_diffrn_radiation_wavelength 0.71073
_diffrn_reflns_av_R_equivalents 0.0217
_diffrn_reflns_av_sigmaI/netI 0.0201
_diffrn_reflns_limit_h_max 8
_diffrn_reflns_limit_h_min -8
_diffrn_reflns_limit_k_max 9
_diffrn_reflns_limit_k_min -9
_diffrn_reflns_limit_l_max 12
_diffrn_reflns_limit_l_min -12
_diffrn_reflns_number 7629
_diffrn_reflns_theta_full 25.00
_diffrn_reflns_theta_max 27.10
_diffrn_reflns_theta_min 2.97
_exptl_absorpt_coefficient_mu 0.075
_exptl_absorpt_correction_T_max 0.7464
_exptl_absorpt_correction_T_min 0.6373
_exptl_absorpt_correction_type multi-scan
_exptl_absorpt_process_details
;
(SADABS; Bruker, 2009)
;
_exptl_crystal_colour colourless
_exptl_crystal_density_diffrn 1.229
_exptl_crystal_density_method 'not measured'
_exptl_crystal_description block
_exptl_crystal_F_000 176
_exptl_crystal_size_max 0.40
_exptl_crystal_size_mid 0.34
_exptl_crystal_size_min 0.30
_refine_diff_density_max 0.195
_refine_diff_density_min -0.183
_refine_ls_extinction_method none
_refine_ls_goodness_of_fit_ref 1.061
_refine_ls_hydrogen_treatment constr
_refine_ls_matrix_type full
_refine_ls_number_parameters 118
_refine_ls_number_reflns 1923
_refine_ls_number_restraints 0
_refine_ls_restrained_S_all 1.061
_refine_ls_R_factor_all 0.0591
_refine_ls_R_factor_gt 0.0456
_refine_ls_shift/su_max 0.000
_refine_ls_shift/su_mean 0.000
_refine_ls_structure_factor_coef Fsqd
_refine_ls_weighting_details 'calc w=1/[\s^2^(Fo^2^)+(0.0567P)^2^+0.1308P] where P=(Fo^2^+2Fc^2^)/3'
_refine_ls_weighting_scheme calc
_refine_ls_wR_factor_gt 0.1204
_refine_ls_wR_factor_ref 0.1324
_reflns_number_gt 1535
_reflns_number_total 1923
_reflns_threshold_expression I>2sigma(I)
_cod_data_source_file su5017sup1.cif
_cod_data_source_block I
_cod_original_cell_volume 454.75(5)
_cod_database_code 2240209
_cod_database_fobs_code 2240209

loop_
_symmetry_equiv_pos_as_xyz
'x, y, z'
'-x, -y, -z'

loop_
_atom_site_type_symbol
_atom_site_label
_atom_site_fract_x
_atom_site_fract_y
_atom_site_fract_z
_atom_site_U_iso_or_equiv
_atom_site_adp_type
_atom_site_calc_flag
_atom_site_refinement_flags
_atom_site_occupancy
_atom_site_symmetry_multiplicity
C C1 0.3051(2) -0.0064(2) 0.22452(16) 0.0427(4) Uani d . 1 1
C C2 0.1662(3) 0.0403(2) 0.30984(17) 0.0488(4) Uani d . 1 1
H H2 0.0285 -0.0170 0.2695 0.059 Uiso calc R 1 1
C C3 0.2306(2) 0.1710(2) 0.45410(17) 0.0461(4) Uani d . 1 1
H H3 0.1352 0.2004 0.5095 0.055 Uiso calc R 1 1
C C4 0.4357(2) 0.25984(19) 0.51829(15) 0.0365(3) Uani d . 1 1
C C5 0.5753(2) 0.2128(2) 0.43179(17) 0.0448(4) Uani d . 1 1
H H5 0.7131 0.2701 0.4714 0.054 Uiso calc R 1 1
C C6 0.5089(2) 0.0816(2) 0.28791(17) 0.0476(4) Uani d . 1 1
H H6 0.6036 0.0516 0.2321 0.057 Uiso calc R 1 1
C C7 0.2353(3) -0.1472(3) 0.06642(17) 0.0555(4) Uani d . 1 1
H H7A 0.3430 -0.1963 0.0365 0.083 Uiso calc R 1 1
H H7B 0.1977 -0.0811 0.0006 0.083 Uiso calc R 1 1
H H7C 0.1209 -0.2539 0.0615 0.083 Uiso calc R 1 1
C C8 0.4888(2) 0.3945(2) 0.67091(15) 0.0389(3) Uani d . 1 1
H H8 0.3790 0.4133 0.7126 0.047 Uiso calc R 1 1
C C9 0.6697(2) 0.4962(2) 0.76167(15) 0.0386(3) Uani d . 1 1
C C10 0.6819(2) 0.6205(2) 0.91126(16) 0.0435(4) Uani d . 1 1
C C11 0.8637(2) 0.4944(2) 0.72682(17) 0.0476(4) Uani d . 1 1
N N1 0.6955(2) 0.7184(2) 1.03069(15) 0.0601(4) Uani d . 1 1
N N2 1.0205(2) 0.4968(3) 0.70532(18) 0.0734(5) Uani d . 1 1

loop_
_atom_site_aniso_label
_atom_site_aniso_U_11
_atom_site_aniso_U_22
_atom_site_aniso_U_33
_atom_site_aniso_U_12
_atom_site_aniso_U_13
_atom_site_aniso_U_23
C1 0.0507(9) 0.0391(7) 0.0347(7) 0.0136(7) 0.0069(7) 0.0079(6)
C2 0.0390(9) 0.0520(9) 0.0436(8) 0.0077(7) 0.0051(7) 0.0059(7)
C3 0.0398(9) 0.0523(9) 0.0417(8) 0.0131(7) 0.0140(7) 0.0080(7)
C4 0.0388(8) 0.0379(7) 0.0320(7) 0.0119(6) 0.0091(6) 0.0098(6)
C5 0.0381(9) 0.0524(9) 0.0377(8) 0.0135(7) 0.0090(6) 0.0061(6)
C6 0.0467(10) 0.0570(9) 0.0368(8) 0.0210(8) 0.0132(7) 0.0060(7)
C7 0.0619(12) 0.0541(9) 0.0381(8) 0.0160(8) 0.0038(8) 0.0012(7)
C8 0.0406(8) 0.0428(7) 0.0331(7) 0.0139(6) 0.0128(6) 0.0096(6)
C9 0.0419(9) 0.0405(7) 0.0326(7) 0.0146(6) 0.0110(6) 0.0083(6)
C10 0.0412(9) 0.0464(8) 0.0384(8) 0.0118(7) 0.0102(7) 0.0084(6)
C11 0.0442(10) 0.0522(9) 0.0367(8) 0.0146(7) 0.0066(7) 0.0014(6)
N1 0.0602(10) 0.0649(9) 0.0403(7) 0.0147(7) 0.0136(7) -0.0016(6)
N2 0.0460(9) 0.0935(13) 0.0613(10) 0.0225(9) 0.0134(7) -0.0043(8)

loop_
_atom_type_symbol
_atom_type_description
_atom_type_scat_dispersion_real
_atom_type_scat_dispersion_imag
_atom_type_scat_source
C C 0.0033 0.0016 'International Tables Vol C Tables 4.2.6.8 and 6.1.1.4'
H H 0.0000 0.0000 'International Tables Vol C Tables 4.2.6.8 and 6.1.1.4'
N N 0.0061 0.0033 'International Tables Vol C Tables 4.2.6.8 and 6.1.1.4'

loop_
_geom_angle_atom_site_label_1
_geom_angle_atom_site_label_2
_geom_angle_atom_site_label_3
_geom_angle
C6 C1 C2 118.20(14)
C6 C1 C7 121.04(14)
C2 C1 C7 120.75(15)
C3 C2 C1 120.64(15)
C3 C2 H2 119.7
C1 C2 H2 119.7
C2 C3 C4 121.29(14)
C2 C3 H3 119.4
C4 C3 H3 119.4
C3 C4 C5 117.90(13)
C3 C4 C8 117.33(12)
C5 C4 C8 124.77(14)
C6 C5 C4 120.21(15)
C6 C5 H5 119.9
C4 C5 H5 119.9
C5 C6 C1 121.76(14)
C5 C6 H6 119.1
C1 C6 H6 119.1
C1 C7 H7A 109.5
C1 C7 H7B 109.5
H7A C7 H7B 109.5
C1 C7 H7C 109.5
H7A C7 H7C 109.5
H7B C7 H7C 109.5
C9 C8 C4 130.79(13)
C9 C8 H8 114.6
C4 C8 H8 114.6
C8 C9 C11 126.43(13)
C8 C9 C10 120.02(13)
C11 C9 C10 113.54(13)
N1 C10 C9 178.50(17)
N2 C11 C9 177.20(17)

loop_
_geom_bond_atom_site_label_1
_geom_bond_atom_site_label_2
_geom_bond_distance
C1 C6 1.384(2)
C1 C2 1.389(2)
C1 C7 1.508(2)
C2 C3 1.382(2)
C2 H2 0.9300
C3 C4 1.395(2)
C3 H3 0.9300
C4 C5 1.3998(19)
C4 C8 1.4535(18)
C5 C6 1.381(2)
C5 H5 0.9300
C6 H6 0.9300
C7 H7A 0.9600
C7 H7B 0.9600
C7 H7C 0.9600
C8 C9 1.341(2)
C8 H8 0.9300
C9 C11 1.438(2)
C9 C10 1.4419(18)
C10 N1 1.1420(19)
C11 N2 1.137(2)
